data_1516580
loop_
_publ_author_name
'Xiong, Xiao-Dong'
'Deng, Chun-Lin'
'Peng, Xiao-Shui'
'Miao, Qian'
'Wong, Henry N. C.'

_publ_section_title
;
 Heteroatom-bridged tetraphenylenes: synthesis, structures, and
 properties.
;
_journal_issue 12
_journal_name_full 'Organic letters'
_journal_page_first 3252
_journal_page_last 3255
_journal_paper_doi 10.1021/ol501267z
_journal_volume 16
_journal_year 2014
_chemical_formula_sum 'C24 H12 S2'
_chemical_formula_weight 364.46
_chemical_name_systematic
; 
 ? 
;
_space_group_IT_number 14
_symmetry_cell_setting monoclinic
_symmetry_space_group_name_Hall '-P 2ybc'
_symmetry_space_group_name_H-M 'P 1 21/c 1'
_atom_sites_solution_hydrogens geom
_atom_sites_solution_primary direct
_atom_sites_solution_secondary difmap
_audit_creation_method SHELXL-97
_cell_angle_alpha 90.00
_cell_angle_beta 110.4070(10)
_cell_angle_gamma 90.00
_cell_formula_units_Z 4
_cell_length_a 12.0564(9)
_cell_length_b 12.1122(9)
_cell_length_c 12.1107(9)
_cell_measurement_temperature 173(2)
_cell_volume 1657.5(2)
_computing_cell_refinement SAINT(Bruker,2001)
_computing_data_collection APEX2(Bruker,2003)
_computing_data_reduction APEX2(Bruker,2003)
_computing_molecular_graphics DIAMOND
_computing_publication_material 'SHELXL-97 (Sheldrick, 1997)'
_computing_structure_refinement 'SHELXL-97 (Sheldrick, 1997)'
_computing_structure_solution 'SHELXS-97 (Sheldrick, 1997)'
_diffrn_ambient_temperature 173(2)
_diffrn_measured_fraction_theta_full 0.999
_diffrn_measured_fraction_theta_max 0.999
_diffrn_measurement_device_type 'Bruker APEX II CCD diffractometer'
_diffrn_measurement_method '\f and \w scan'
_diffrn_radiation_monochromator graphite
_diffrn_radiation_source 'fine-focus sealed tube'
_diffrn_radiation_type MoK\a
_diffrn_radiation_wavelength 0.71073
_diffrn_reflns_av_R_equivalents 0.0776
_diffrn_reflns_av_sigmaI/netI 0.0433
_diffrn_reflns_limit_h_max 14
_diffrn_reflns_limit_h_min -14
_diffrn_reflns_limit_k_max 14
_diffrn_reflns_limit_k_min -14
_diffrn_reflns_limit_l_max 14
_diffrn_reflns_limit_l_min -14
_diffrn_reflns_number 32959
_diffrn_reflns_theta_full 25.25
_diffrn_reflns_theta_max 25.25
_diffrn_reflns_theta_min 1.80
_exptl_absorpt_coefficient_mu 0.325
_exptl_absorpt_correction_T_max 0.9087
_exptl_absorpt_correction_T_min 0.8543
_exptl_absorpt_correction_type multi-scan
_exptl_crystal_colour yellow
_exptl_crystal_density_diffrn 1.460
_exptl_crystal_density_method 'not measured'
_exptl_crystal_description block
_exptl_crystal_F_000 752
_exptl_crystal_size_max 0.50
_exptl_crystal_size_mid 0.40
_exptl_crystal_size_min 0.30
_refine_diff_density_max 0.655
_refine_diff_density_min -0.707
_refine_diff_density_rms 0.171
_refine_ls_extinction_coef 0.042(8)
_refine_ls_extinction_expression Fc^*^=kFc[1+0.001xFc^2^\l^3^/sin(2\q)]^-1/4^
_refine_ls_extinction_method SHELXL
_refine_ls_goodness_of_fit_ref 1.071
_refine_ls_hydrogen_treatment constr
_refine_ls_matrix_type full
_refine_ls_number_parameters 236
_refine_ls_number_reflns 3006
_refine_ls_number_restraints 0
_refine_ls_restrained_S_all 1.071
_refine_ls_R_factor_all 0.0898
_refine_ls_R_factor_gt 0.0875
_refine_ls_shift/su_max 0.001
_refine_ls_shift/su_mean 0.000
_refine_ls_structure_factor_coef Fsqd
_refine_ls_weighting_details 'calc w=1/[\s^2^(Fo^2^)+(0.1942P)^2^+0.0809P] where P=(Fo^2^+2Fc^2^)/3'
_refine_ls_weighting_scheme calc
_refine_ls_wR_factor_gt 0.2154
_refine_ls_wR_factor_ref 0.2225
_reflns_number_gt 2756
_reflns_number_total 3006
_reflns_threshold_expression >2sigma(I)
_cod_data_source_file ol501267z_si_005.cif
_cod_data_source_block du-s
_cod_depositor_comments
;
The following automatic conversions were performed:

'_symmetry_cell_setting' value 'Monoclinic' changed to 'monoclinic'
according to
/usr/data/users/saulius/crontab/automatic-downloads/rss-feeds/ACS/lib/dictionaries/cif_core.dic
dictionary named 'cif_core.dic' version 2.4.2 from 2011-04-26.

Automatic conversion script
Id: cif_fix_values 2281 2013-09-26 08:29:07Z andrius 

 Adding full bibliography for 1516580--1516585.cif.
;
_cod_original_sg_symbol_H-M P2(1)/c
_cod_database_code 1516580

loop_
_symmetry_equiv_pos_as_xyz
'x, y, z'
'-x, y+1/2, -z+1/2'
'-x, -y, -z'
'x, -y-1/2, z-1/2'

loop_
_atom_site_label
_atom_site_type_symbol
_atom_site_fract_x
_atom_site_fract_y
_atom_site_fract_z
_atom_site_U_iso_or_equiv
_atom_site_adp_type
_atom_site_occupancy
_atom_site_symmetry_multiplicity
_atom_site_calc_flag
_atom_site_refinement_flags
S1 S 0.37276(5) 0.14027(5) 0.42521(5) 0.0296(3) Uani 1 1 d .
S2 S 1.05692(5) 0.11770(6) 0.38737(5) 0.0358(3) Uani 1 1 d .
C1 C 0.60368(19) 0.14146(15) 0.47700(19) 0.0220(5) Uani 1 1 d .
C2 C 0.5158(2) 0.14027(16) 0.5290(2) 0.0256(6) Uani 1 1 d .
C3 C 0.5411(2) 0.14371(17) 0.6502(2) 0.0291(6) Uani 1 1 d .
H3A H 0.4801 0.1396 0.6828 0.035 Uiso 1 1 calc R
C4 C 0.6587(2) 0.15337(18) 0.7212(2) 0.0284(6) Uani 1 1 d .
H4A H 0.6809 0.1469 0.8043 0.034 Uiso 1 1 calc R
C5 C 0.7445(2) 0.17255(18) 0.67065(19) 0.0269(5) Uani 1 1 d .
H5A H 0.8235 0.1866 0.7210 0.032 Uiso 1 1 calc R
C6 C 0.71903(18) 0.17188(18) 0.54852(17) 0.0236(5) Uani 1 1 d .
C7 C 0.81235(18) 0.22173(17) 0.50852(17) 0.0252(5) Uani 1 1 d .
C8 C 0.8591(2) 0.32200(19) 0.56244(19) 0.0332(6) Uani 1 1 d .
H8A H 0.8191 0.3604 0.6059 0.040 Uiso 1 1 calc R
C9 C 0.9627(2) 0.3675(2) 0.5543(2) 0.0382(7) Uani 1 1 d .
H9A H 0.9887 0.4382 0.5869 0.046 Uiso 1 1 calc R
C10 C 1.0267(2) 0.3099(2) 0.49932(19) 0.0388(7) Uani 1 1 d .
H10A H 1.1004 0.3370 0.4988 0.047 Uiso 1 1 calc R
C11 C 0.98040(19) 0.2105(2) 0.44415(17) 0.0298(6) Uani 1 1 d .
C12 C 0.86752(18) 0.17155(19) 0.43617(17) 0.0241(5) Uani 1 1 d .
C13 C 0.83534(18) 0.07333(18) 0.36200(17) 0.0232(5) Uani 1 1 d .
C14 C 0.93493(19) 0.0299(2) 0.34116(18) 0.0287(6) Uani 1 1 d .
C15 C 0.9315(2) -0.0698(2) 0.2829(2) 0.0340(6) Uani 1 1 d .
H15A H 1.0007 -0.0993 0.2736 0.041 Uiso 1 1 calc R
C16 C 0.8258(2) -0.1240(2) 0.2395(2) 0.0335(6) Uani 1 1 d .
H16A H 0.8225 -0.1953 0.2056 0.040 Uiso 1 1 calc R
C17 C 0.7224(2) -0.07570(18) 0.24437(18) 0.0278(5) Uani 1 1 d .
H17A H 0.6491 -0.1128 0.2089 0.033 Uiso 1 1 calc R
C18 C 0.72383(18) 0.02640(17) 0.30035(16) 0.0230(5) Uani 1 1 d .
C19 C 0.60464(18) 0.08004(17) 0.27086(18) 0.0231(5) Uani 1 1 d .
C20 C 0.5322(2) 0.07439(17) 0.15164(19) 0.0275(5) Uani 1 1 d .
H20A H 0.5670 0.0531 0.0955 0.033 Uiso 1 1 calc R
C21 C 0.4123(2) 0.0984(2) 0.1122(2) 0.0328(6) Uani 1 1 d .
H21A H 0.3679 0.0987 0.0301 0.039 Uiso 1 1 calc R
C22 C 0.3572(2) 0.12216(19) 0.1930(2) 0.0326(6) Uani 1 1 d .
H22A H 0.2739 0.1321 0.1684 0.039 Uiso 1 1 calc R
C23 C 0.4279(2) 0.13076(17) 0.3105(2) 0.0261(6) Uani 1 1 d .
C24 C 0.5533(2) 0.12109(16) 0.35072(19) 0.0232(5) Uani 1 1 d .

loop_
_atom_site_aniso_label
_atom_site_aniso_U_11
_atom_site_aniso_U_22
_atom_site_aniso_U_33
_atom_site_aniso_U_23
_atom_site_aniso_U_13
_atom_site_aniso_U_12
S1 0.0211(5) 0.0318(5) 0.0358(5) -0.0026(2) 0.0098(3) 0.0028(2)
S2 0.0217(5) 0.0587(6) 0.0277(5) 0.0055(3) 0.0094(3) -0.0042(3)
C1 0.0240(11) 0.0170(10) 0.0242(12) 0.0004(7) 0.0073(9) 0.0006(8)
C2 0.0246(12) 0.0222(11) 0.0305(12) -0.0007(8) 0.0103(10) 0.0001(8)
C3 0.0351(13) 0.0226(12) 0.0351(13) -0.0019(9) 0.0194(11) 0.0001(9)
C4 0.0377(13) 0.0242(11) 0.0244(11) -0.0011(9) 0.0121(10) 0.0018(9)
C5 0.0274(12) 0.0272(11) 0.0239(11) -0.0040(9) 0.0061(9) 0.0005(9)
C6 0.0223(11) 0.0211(11) 0.0247(11) 0.0000(8) 0.0051(9) 0.0016(8)
C7 0.0235(11) 0.0279(12) 0.0200(10) 0.0018(8) 0.0023(9) -0.0015(8)
C8 0.0382(14) 0.0311(13) 0.0251(11) -0.0007(9) 0.0047(10) -0.0090(10)
C9 0.0441(15) 0.0406(14) 0.0237(12) -0.0012(9) 0.0043(11) -0.0181(11)
C10 0.0320(13) 0.0554(16) 0.0230(11) 0.0047(11) 0.0020(10) -0.0206(12)
C11 0.0250(11) 0.0423(13) 0.0200(10) 0.0066(9) 0.0051(9) -0.0059(10)
C12 0.0216(11) 0.0292(12) 0.0171(10) 0.0060(8) 0.0013(8) -0.0027(8)
C13 0.0241(11) 0.0274(12) 0.0183(10) 0.0060(8) 0.0075(8) 0.0024(8)
C14 0.0244(11) 0.0399(13) 0.0232(11) 0.0072(9) 0.0099(9) 0.0016(9)
C15 0.0337(13) 0.0431(14) 0.0304(12) 0.0068(10) 0.0179(10) 0.0134(11)
C16 0.0406(14) 0.0326(13) 0.0324(13) 0.0004(9) 0.0194(12) 0.0051(10)
C17 0.0321(12) 0.0260(11) 0.0275(12) -0.0002(8) 0.0131(10) -0.0013(9)
C18 0.0246(11) 0.0267(11) 0.0186(10) 0.0028(8) 0.0087(8) 0.0009(8)
C19 0.0222(11) 0.0215(10) 0.0235(11) 0.0001(8) 0.0055(9) -0.0021(8)
C20 0.0321(12) 0.0264(12) 0.0221(11) -0.0020(8) 0.0068(9) -0.0025(9)
C21 0.0328(13) 0.0318(13) 0.0242(11) -0.0009(9) -0.0020(10) -0.0007(10)
C22 0.0241(12) 0.0328(12) 0.0327(13) 0.0004(9) -0.0005(10) 0.0021(9)
C23 0.0239(12) 0.0209(11) 0.0325(12) 0.0017(8) 0.0084(10) 0.0023(8)
C24 0.0231(12) 0.0192(10) 0.0244(12) 0.0007(8) 0.0048(9) -0.0015(8)

loop_
_atom_type_symbol
_atom_type_description
_atom_type_scat_dispersion_real
_atom_type_scat_dispersion_imag
_atom_type_scat_source
C C 0.0033 0.0016 'International Tables Vol C Tables 4.2.6.8 and 6.1.1.4'
H H 0.0000 0.0000 'International Tables Vol C Tables 4.2.6.8 and 6.1.1.4'
S S 0.1246 0.1234 'International Tables Vol C Tables 4.2.6.8 and 6.1.1.4'

loop_
_geom_angle_atom_site_label_1
_geom_angle_atom_site_label_2
_geom_angle_atom_site_label_3
_geom_angle
C23 S1 C2 91.06(11)
C11 S2 C14 90.96(11)
C6 C1 C2 117.60(19)
C6 C1 C24 130.6(2)
C2 C1 C24 111.41(19)
C3 C2 C1 123.3(2)
C3 C2 S1 123.94(19)
C1 C2 S1 112.71(16)
C4 C3 C2 117.3(2)
C4 C3 H3A 121.4
C2 C3 H3A 121.4
C3 C4 C5 119.9(2)
C3 C4 H4A 120.0
C5 C4 H4A 120.0
C4 C5 C6 122.6(2)
C4 C5 H5A 118.7
C6 C5 H5A 118.7
C5 C6 C1 117.20(19)
C5 C6 C7 115.19(18)
C1 C6 C7 126.78(18)
C8 C7 C12 117.6(2)
C8 C7 C6 115.07(19)
C12 C7 C6 126.70(19)
C9 C8 C7 122.1(2)
C9 C8 H8A 118.9
C7 C8 H8A 118.9
C10 C9 C8 120.1(2)
C10 C9 H9A 120.0
C8 C9 H9A 120.0
C9 C10 C11 118.2(2)
C9 C10 H10A 120.9
C11 C10 H10A 120.9
C10 C11 C12 122.4(2)
C10 C11 S2 124.61(18)
C12 C11 S2 112.82(18)
C7 C12 C11 117.8(2)
C7 C12 C13 130.7(2)
C11 C12 C13 111.0(2)
C18 C13 C14 117.94(19)
C18 C13 C12 130.87(19)
C14 C13 C12 110.70(19)
C15 C14 C13 122.5(2)
C15 C14 S2 124.42(17)
C13 C14 S2 113.01(17)
C16 C15 C14 118.1(2)
C16 C15 H15A 120.9
C14 C15 H15A 120.9
C15 C16 C17 120.6(2)
C15 C16 H16A 119.7
C17 C16 H16A 119.7
C16 C17 C18 121.9(2)
C16 C17 H17A 119.1
C18 C17 H17A 119.1
C17 C18 C13 117.27(19)
C17 C18 C19 114.56(18)
C13 C18 C19 127.45(19)
C20 C19 C24 117.33(19)
C20 C19 C18 115.05(18)
C24 C19 C18 127.04(19)
C21 C20 C19 122.9(2)
C21 C20 H20A 118.5
C19 C20 H20A 118.5
C20 C21 C22 119.8(2)
C20 C21 H21A 120.1
C22 C21 H21A 120.1
C23 C22 C21 117.7(2)
C23 C22 H22A 121.1
C21 C22 H22A 121.1
C22 C23 C24 123.0(2)
C22 C23 S1 123.78(19)
C24 C23 S1 112.89(17)
C19 C24 C23 117.6(2)
C19 C24 C1 131.2(2)
C23 C24 C1 110.4(2)

loop_
_geom_bond_atom_site_label_1
_geom_bond_atom_site_label_2
_geom_bond_distance
S1 C23 1.740(2)
S1 C2 1.744(2)
S2 C11 1.741(3)
S2 C14 1.741(2)
C1 C6 1.407(3)
C1 C2 1.409(3)
C1 C24 1.456(3)
C2 C3 1.391(3)
C3 C4 1.383(4)
C3 H3A 0.9500
C4 C5 1.393(3)
C4 H4A 0.9500
C5 C6 1.402(3)
C5 H5A 0.9500
C6 C7 1.498(3)
C7 C8 1.401(3)
C7 C12 1.409(3)
C8 C9 1.400(4)
C8 H8A 0.9500
C9 C10 1.372(4)
C9 H9A 0.9500
C10 C11 1.395(4)
C10 H10A 0.9500
C11 C12 1.412(3)
C12 C13 1.459(3)
C13 C18 1.410(3)
C13 C14 1.412(3)
C14 C15 1.392(3)
C15 C16 1.366(4)
C15 H15A 0.9500
C16 C17 1.396(3)
C16 H16A 0.9500
C17 C18 1.408(3)
C17 H17A 0.9500
C18 C19 1.502(3)
C19 C20 1.404(3)
C19 C24 1.408(3)
C20 C21 1.386(3)
C20 H20A 0.9500
C21 C22 1.392(4)
C21 H21A 0.9500
C22 C23 1.385(3)
C22 H22A 0.9500
C23 C24 1.423(3)

loop_
_geom_torsion_atom_site_label_1
_geom_torsion_atom_site_label_2
_geom_torsion_atom_site_label_3
_geom_torsion_atom_site_label_4
_geom_torsion
C6 C1 C2 C3 -14.4(3)
C24 C1 C2 C3 171.72(18)
C6 C1 C2 S1 162.89(16)
C24 C1 C2 S1 -11.0(2)
C23 S1 C2 C3 -178.27(19)
C23 S1 C2 C1 4.43(16)
C1 C2 C3 C4 2.7(3)
S1 C2 C3 C4 -174.27(16)
C2 C3 C4 C5 7.7(3)
C3 C4 C5 C6 -6.5(3)
C4 C5 C6 C1 -5.3(3)
C4 C5 C6 C7 165.0(2)
C2 C1 C6 C5 15.1(3)
C24 C1 C6 C5 -172.5(2)
C2 C1 C6 C7 -154.0(2)
C24 C1 C6 C7 18.5(3)
C5 C6 C7 C8 -44.8(3)
C1 C6 C7 C8 124.5(2)
C5 C6 C7 C12 126.0(2)
C1 C6 C7 C12 -64.7(3)
C12 C7 C8 C9 -5.4(3)
C6 C7 C8 C9 166.2(2)
C7 C8 C9 C10 -4.7(4)
C8 C9 C10 C11 5.2(4)
C9 C10 C11 C12 4.4(3)
C9 C10 C11 S2 -171.04(18)
C14 S2 C11 C10 -179.7(2)
C14 S2 C11 C12 4.48(16)
C8 C7 C12 C11 14.4(3)
C6 C7 C12 C11 -156.2(2)
C8 C7 C12 C13 -174.8(2)
C6 C7 C12 C13 14.7(4)
C10 C11 C12 C7 -14.5(3)
S2 C11 C12 C7 161.51(16)
C10 C11 C12 C13 173.0(2)
S2 C11 C12 C13 -11.0(2)
C7 C12 C13 C18 30.6(4)
C11 C12 C13 C18 -158.1(2)
C7 C12 C13 C14 -157.8(2)
C11 C12 C13 C14 13.5(2)
C18 C13 C14 C15 -13.7(3)
C12 C13 C14 C15 173.44(19)
C18 C13 C14 S2 162.53(15)
C12 C13 C14 S2 -10.3(2)
C11 S2 C14 C15 179.7(2)
C11 S2 C14 C13 3.55(16)
C13 C14 C15 C16 3.4(3)
S2 C14 C15 C16 -172.42(18)
C14 C15 C16 C17 5.6(3)
C15 C16 C17 C18 -4.2(3)
C16 C17 C18 C13 -6.2(3)
C16 C17 C18 C19 164.8(2)
C14 C13 C18 C17 14.6(3)
C12 C13 C18 C17 -174.3(2)
C14 C13 C18 C19 -155.13(19)
C12 C13 C18 C19 16.0(3)
C17 C18 C19 C20 -42.0(2)
C13 C18 C19 C20 128.0(2)
C17 C18 C19 C24 129.0(2)
C13 C18 C19 C24 -61.1(3)
C24 C19 C20 C21 -5.5(3)
C18 C19 C20 C21 166.3(2)
C19 C20 C21 C22 -4.5(4)
C20 C21 C22 C23 5.9(3)
C21 C22 C23 C24 2.7(3)
C21 C22 C23 S1 -170.48(18)
C2 S1 C23 C22 177.28(19)
C2 S1 C23 C24 3.46(16)
C20 C19 C24 C23 13.5(3)
C18 C19 C24 C23 -157.3(2)
C20 C19 C24 C1 -177.3(2)
C18 C19 C24 C1 11.9(4)
C22 C23 C24 C19 -12.6(3)
S1 C23 C24 C19 161.23(16)
C22 C23 C24 C1 176.01(19)
S1 C23 C24 C1 -10.1(2)
C6 C1 C24 C19 30.7(4)
C2 C1 C24 C19 -156.5(2)
C6 C1 C24 C23 -159.5(2)
C2 C1 C24 C23 13.3(2)
